data_7236412
loop_
_publ_author_name
'Chandrasekhar, Pujari'
'Mukhopadhyay, Arindam'
'Savitha, Govardhan'
'Moorthy, Jarugu Narasimha'

_publ_section_title
;
 Orthogonal self-assembly of a trigonal triptycene triacid: signaling of
 exfoliation of porous 2D metal--organic layers by fluorescence and
 selective CO2 capture by the hydrogen-bonded MOF
;
_journal_issue 11
_journal_name_full 'Journal of Materials Chemistry A'
_journal_page_first 5402
_journal_paper_doi 10.1039/C6TA11110F
_journal_volume 5
_journal_year 2017
_chemical_formula_moiety 'C22 H11 Co N3 O4'
_chemical_formula_sum 'C22 H11 Co N3 O4'
_chemical_formula_weight 440.27
_chemical_name_systematic 'Tripticene triacid'
_space_group_crystal_system monoclinic
_space_group_IT_number 15
_space_group_name_Hall '-I 2ya'
_space_group_name_H-M_alt 'I 1 2/a 1'
_atom_sites_solution_hydrogens geom
_audit_creation_method SHELXL-2014/7
_audit_update_record
;
2016-09-26 deposited with the CCDC.
2017-02-24 downloaded from the CCDC.
;
_cell_angle_alpha 90
_cell_angle_beta 102.485(7)
_cell_angle_gamma 90
_cell_formula_units_Z 8
_cell_length_a 13.9619(16)
_cell_length_b 41.194(5)
_cell_length_c 17.1363(16)
_cell_measurement_reflns_used 0
_cell_measurement_temperature 100(2)
_cell_measurement_theta_max 0
_cell_measurement_theta_min 0
_cell_volume 9622.8(19)
_computing_cell_refinement 'Bruker SAINT'
_computing_data_collection 'Bruker APEX2'
_computing_data_reduction 'Bruker SAINT'
_computing_molecular_graphics 'Ortep for Windows (Farrugia, 2012)'
_computing_publication_material 'WinGX publication routines (Farrugia, 2012)'
_computing_structure_refinement 'SHELXL-2014/7 (Sheldrick, 2014)'
_diffrn_ambient_temperature 100(2)
_diffrn_measured_fraction_theta_full 0.999
_diffrn_measured_fraction_theta_max 0.996
_diffrn_measurement_device_type 'Bruker APEX-II CCD'
_diffrn_measurement_method '\f and \w scans'
_diffrn_radiation_monochromator graphite
_diffrn_radiation_type MoK\a
_diffrn_radiation_wavelength 0.71073
_diffrn_reflns_av_R_equivalents 0.0724
_diffrn_reflns_av_unetI/netI 0.1172
_diffrn_reflns_Laue_measured_fraction_full 0.999
_diffrn_reflns_Laue_measured_fraction_max 0.996
_diffrn_reflns_limit_h_max 18
_diffrn_reflns_limit_h_min -17
_diffrn_reflns_limit_k_max 54
_diffrn_reflns_limit_k_min -54
_diffrn_reflns_limit_l_max 22
_diffrn_reflns_limit_l_min -22
_diffrn_reflns_number 42934
_diffrn_reflns_point_group_measured_fraction_full 0.999
_diffrn_reflns_point_group_measured_fraction_max 0.996
_diffrn_reflns_theta_full 25.242
_diffrn_reflns_theta_max 28.296
_diffrn_reflns_theta_min 1.919
_diffrn_source 'sealed tube'
_exptl_absorpt_coefficient_mu 0.371
_exptl_absorpt_correction_type none
_exptl_crystal_colour colorless
_exptl_crystal_density_diffrn 0.608
_exptl_crystal_density_method 'not measured'
_exptl_crystal_description square
_exptl_crystal_F_000 1784
_exptl_crystal_size_max 0.2
_exptl_crystal_size_mid 0.2
_exptl_crystal_size_min 0.2
_refine_diff_density_max 2.500
_refine_diff_density_min -0.780
_refine_diff_density_rms 0.115
_refine_ls_extinction_method none
_refine_ls_goodness_of_fit_ref 1.230
_refine_ls_hydrogen_treatment constr
_refine_ls_matrix_type full
_refine_ls_number_parameters 273
_refine_ls_number_reflns 11928
_refine_ls_number_restraints 0
_refine_ls_restrained_S_all 1.230
_refine_ls_R_factor_all 0.2324
_refine_ls_R_factor_gt 0.1388
_refine_ls_shift/su_max 0.000
_refine_ls_shift/su_mean 0.000
_refine_ls_structure_factor_coef Fsqd
_refine_ls_weighting_details 'w=1/[\s^2^(Fo^2^)+(0.2000P)^2^] where P=(Fo^2^+2Fc^2^)/3'
_refine_ls_weighting_scheme calc
_refine_ls_wR_factor_gt 0.3957
_refine_ls_wR_factor_ref 0.4319
_reflns_Friedel_coverage 0.000
_reflns_number_gt 4825
_reflns_number_total 11928
_reflns_threshold_expression 'I > 2\s(I)'
_cod_data_source_file c6ta11110f2.cif
_cod_data_source_block Co_TPA
_cod_original_sg_symbol_H-M 'I 2/a'
_cod_database_code 7236412
_shelx_shelxl_version_number 2014/7
_shelx_space_group_comment
;
The symmetry employed for this shelxl refinement is uniquely defined
by the following loop, which should always be used as a source of
symmetry information in preference to the above space-group names.
They are only intended as comments.
;
_platon_squeeze_void_probe_radius 1.20

loop_
_space_group_symop_operation_xyz
'x, y, z'
'-x+1/2, y, -z'
'x+1/2, y+1/2, z+1/2'
'-x+1, y+1/2, -z+1/2'
'-x, -y, -z'
'x-1/2, -y, z'
'-x+1/2, -y+1/2, -z+1/2'
'x, -y+1/2, z+1/2'

loop_
_atom_site_label
_atom_site_type_symbol
_atom_site_fract_x
_atom_site_fract_y
_atom_site_fract_z
_atom_site_U_iso_or_equiv
_atom_site_adp_type
_atom_site_occupancy
_atom_site_site_symmetry_order
_atom_site_calc_flag
_atom_site_refinement_flags_posn
_atom_site_refinement_flags_adp
_atom_site_refinement_flags_occupancy
C1 C -0.7500 -0.2467(2) 0.5000 0.060(2) Uani 1 2 d S T P
C2 C -0.7500 -0.20861(17) 0.5000 0.055(2) Uani 1 2 d S T P
C3 C -0.8293(5) -0.19230(13) 0.4588(4) 0.0673(18) Uani 1 1 d . . .
H3 H -0.8830 -0.2037 0.4301 0.081 Uiso 1 1 calc R U .
C4 C -0.8301(5) -0.15905(13) 0.4595(4) 0.0585(16) Uani 1 1 d . . .
H4 H -0.8853 -0.1479 0.4324 0.070 Uiso 1 1 calc R U .
C5 C -0.7500 -0.14211(18) 0.5000 0.0451(18) Uani 1 2 d S T P
C6 C -0.7500 -0.10558(14) 0.5000 0.0319(15) Uani 1 2 d S T P
C7 C -0.7063(3) -0.05608(10) 0.5288(3) 0.0334(11) Uani 1 1 d . . .
C8 C -0.6578(3) -0.02740(10) 0.5598(3) 0.0271(10) Uani 1 1 d . . .
H8 H -0.5987 -0.0274 0.5973 0.032 Uiso 1 1 calc R U .
C9 C -0.7067(3) 0.00141(9) 0.5290(2) 0.0235(9) Uani 1 1 d . . .
C10 C -0.6702(3) 0.03519(10) 0.5538(3) 0.0285(10) Uani 1 1 d . . .
H10 H -0.6091 0.0350 0.5948 0.034 Uiso 1 1 calc R U .
C11 C -0.6590(3) 0.05200(9) 0.4777(3) 0.0255(10) Uani 1 1 d . . .
C12 C -0.7459(3) 0.05220(10) 0.4181(3) 0.0288(11) Uani 1 1 d . . .
C13 C -0.7529(3) 0.06504(10) 0.3435(3) 0.0317(10) Uani 1 1 d . . .
H13 H -0.8107 0.0646 0.3045 0.038 Uiso 1 1 calc R U .
C14 C -0.6652(4) 0.07897(11) 0.3304(3) 0.0333(11) Uani 1 1 d . . .
C15 C -0.5788(3) 0.07923(10) 0.3896(3) 0.0312(11) Uani 1 1 d . . .
C16 C -0.5745(3) 0.06545(10) 0.4642(3) 0.0262(10) Uani 1 1 d . . .
H16 H -0.5167 0.0654 0.5033 0.031 Uiso 1 1 calc R U .
C17 C -0.5527(4) 0.10232(12) 0.2815(3) 0.0431(13) Uani 1 1 d . . .
C18 C -0.5005(5) 0.11908(13) 0.2264(3) 0.0565(17) Uani 1 1 d . . .
C19 C -0.5477(7) 0.1296(2) 0.1557(5) 0.105(3) Uani 1 1 d . . .
H19 H -0.6146 0.1255 0.1398 0.126 Uiso 1 1 calc R U .
C20 C -0.5009(8) 0.1464(2) 0.1041(5) 0.101(3) Uani 1 1 d . . .
H20 H -0.5362 0.1543 0.0555 0.121 Uiso 1 1 calc R U .
C21 C -0.4038(7) 0.15100(17) 0.1264(5) 0.077(2) Uani 1 1 d . . .
C22 C -0.3544(6) 0.14184(17) 0.1945(5) 0.080(2) Uani 1 1 d . . .
H22 H -0.2875 0.1460 0.2098 0.096 Uiso 1 1 calc R U .
C23 C -0.4050(5) 0.12493(18) 0.2469(4) 0.074(2) Uani 1 1 d . . .
H23 H -0.3699 0.1179 0.2964 0.089 Uiso 1 1 calc R U .
C24 C -0.3438(9) 0.16967(19) 0.0726(6) 0.090(3) Uani 1 1 d . . .
Co1 Co -0.35881(8) 0.19767(2) -0.08627(7) 0.0831(5) Uani 1 1 d . . .
N1 N -0.6791(3) -0.08806(9) 0.5451(2) 0.0364(10) Uani 1 1 d . . .
N2 N -0.6447(3) 0.09408(9) 0.2614(2) 0.0403(10) Uani 1 1 d . . .
N3 N -0.5085(3) 0.09392(9) 0.3574(2) 0.0354(10) Uani 1 1 d . . .
H3A H -0.4483 0.0972 0.3806 0.042 Uiso 1 1 calc R U .
O1 O -0.3964(7) 0.17454(16) 0.0015(5) 0.147(3) Uani 1 1 d . . .
O2 O -0.2630(6) 0.17661(17) 0.0984(4) 0.129(3) Uani 1 1 d . . .
O3 O -0.8214(5) -0.25932(11) 0.4599(3) 0.0866(16) Uani 1 1 d . . .
O5 O -0.4620(7) 0.20073(17) -0.1885(5) 0.162(3) Uani 1 1 d . . .

loop_
_atom_site_aniso_label
_atom_site_aniso_U_11
_atom_site_aniso_U_22
_atom_site_aniso_U_33
_atom_site_aniso_U_23
_atom_site_aniso_U_13
_atom_site_aniso_U_12
C1 0.092(8) 0.049(5) 0.046(5) 0.000 0.030(5) 0.000
C2 0.103(7) 0.023(3) 0.051(5) 0.000 0.041(5) 0.000
C3 0.077(5) 0.035(3) 0.088(5) -0.006(3) 0.013(4) -0.011(3)
C4 0.065(4) 0.033(3) 0.078(4) 0.006(3) 0.014(3) -0.002(3)
C5 0.048(5) 0.043(4) 0.045(5) 0.000 0.011(4) 0.000
C6 0.042(4) 0.019(3) 0.038(4) 0.000 0.014(3) 0.000
C7 0.041(3) 0.020(2) 0.044(3) -0.0004(19) 0.019(2) 0.0039(18)
C8 0.031(2) 0.028(2) 0.027(2) 0.0083(19) 0.0164(19) -0.0018(19)
C9 0.026(2) 0.026(2) 0.023(2) -0.0029(17) 0.0144(17) -0.0031(17)
C10 0.025(2) 0.027(2) 0.037(3) 0.0010(19) 0.015(2) 0.0053(18)
C11 0.026(2) 0.025(2) 0.028(2) 0.0007(18) 0.012(2) 0.0027(18)
C12 0.032(3) 0.023(2) 0.038(3) -0.0031(19) 0.022(2) 0.0022(18)
C13 0.031(3) 0.031(2) 0.032(3) -0.006(2) 0.005(2) 0.004(2)
C14 0.041(3) 0.039(3) 0.025(3) 0.010(2) 0.019(2) 0.002(2)
C15 0.033(3) 0.023(2) 0.042(3) 0.0071(19) 0.016(2) 0.0013(19)
C16 0.023(2) 0.027(2) 0.027(2) -0.0021(18) 0.0022(18) 0.0019(18)
C17 0.049(3) 0.042(3) 0.043(3) 0.004(2) 0.020(3) 0.001(2)
C18 0.091(5) 0.049(3) 0.040(3) 0.012(3) 0.039(3) -0.014(3)
C19 0.116(7) 0.109(6) 0.112(7) 0.064(5) 0.072(6) 0.007(5)
C20 0.119(8) 0.106(6) 0.092(6) 0.036(5) 0.057(6) -0.015(6)
C21 0.120(7) 0.064(4) 0.058(5) 0.014(4) 0.041(5) -0.031(4)
C22 0.069(5) 0.070(4) 0.110(7) 0.004(4) 0.040(5) -0.026(4)
C23 0.076(5) 0.113(6) 0.045(4) -0.007(4) 0.039(3) -0.032(4)
C24 0.160(10) 0.067(5) 0.060(5) -0.001(4) 0.065(6) 0.003(6)
Co1 0.0847(9) 0.0589(6) 0.1170(10) -0.0095(5) 0.0469(7) -0.0092(5)
N1 0.051(3) 0.0208(18) 0.041(2) -0.0001(17) 0.018(2) 0.0026(18)
N2 0.048(3) 0.041(2) 0.036(2) 0.0093(18) 0.018(2) -0.010(2)
N3 0.031(2) 0.040(2) 0.039(2) 0.0050(18) 0.0156(19) -0.0069(18)
O1 0.228(9) 0.126(5) 0.129(6) 0.019(5) 0.127(7) -0.038(5)
O2 0.147(6) 0.145(6) 0.129(6) -0.042(4) 0.106(5) -0.084(5)
O3 0.127(5) 0.045(3) 0.087(4) -0.007(2) 0.022(3) -0.023(3)
O5 0.187(8) 0.107(5) 0.169(8) -0.032(5) -0.013(6) -0.010(5)

loop_
_atom_type_symbol
_atom_type_description
_atom_type_scat_dispersion_real
_atom_type_scat_dispersion_imag
_atom_type_scat_source
C C 0.0033 0.0016 'International Tables Vol C Tables 4.2.6.8 and 6.1.1.4'
Co Co 0.3494 0.9721 'International Tables Vol C Tables 4.2.6.8 and 6.1.1.4'
N N 0.0061 0.0033 'International Tables Vol C Tables 4.2.6.8 and 6.1.1.4'
O O 0.0106 0.0060 'International Tables Vol C Tables 4.2.6.8 and 6.1.1.4'
H H 0.0000 0.0000 'International Tables Vol C Tables 4.2.6.8 and 6.1.1.4'

loop_
_geom_angle_atom_site_label_1
_geom_angle_atom_site_label_2
_geom_angle_atom_site_label_3
_geom_angle
_geom_angle_site_symmetry_1
_geom_angle_site_symmetry_3
O3 C1 O3 128.8(9) . 2_356
O3 C1 C2 115.6(5) . .
O3 C1 C2 115.6(5) 2_356 .
C3 C2 C3 120.6(7) 2_356 .
C3 C2 C1 119.7(4) 2_356 .
C3 C2 C1 119.7(4) . .
C2 C3 C4 119.9(7) . .
C2 C3 H3 120.0 . .
C4 C3 H3 120.0 . .
C3 C4 C5 120.3(6) . .
C3 C4 H4 119.8 . .
C5 C4 H4 119.8 . .
C4 C5 C4 118.9(7) . 2_356
C4 C5 C6 120.6(4) . .
C4 C5 C6 120.6(4) 2_356 .
N1 C6 N1 114.2(5) 2_356 .
N1 C6 C5 122.9(3) 2_356 .
N1 C6 C5 122.9(3) . .
N1 C7 C7 107.7(3) . 2_356
N1 C7 C8 129.4(4) . .
C7 C7 C8 122.9(3) 2_356 .
C7 C8 C9 114.2(4) . .
C7 C8 H8 122.9 . .
C9 C8 H8 122.9 . .
C9 C9 C8 122.9(3) 2_356 .
C9 C9 C10 113.0(2) 2_356 .
C8 C9 C10 124.2(4) . .
C9 C10 C11 105.6(3) . .
C9 C10 C12 106.0(3) . 2_356
C11 C10 C12 106.8(3) . 2_356
C9 C10 H10 112.6 . .
C11 C10 H10 112.6 . .
C12 C10 H10 112.6 2_356 .
C16 C11 C12 121.0(4) . .
C16 C11 C10 125.7(4) . .
C12 C11 C10 113.3(4) . .
C13 C12 C11 123.8(4) . .
C13 C12 C10 124.5(4) . 2_356
C11 C12 C10 111.6(4) . 2_356
C12 C13 C14 114.6(4) . .
C12 C13 H13 122.7 . .
C14 C13 H13 122.7 . .
C15 C14 C13 121.9(4) . .
C15 C14 N2 107.7(4) . .
C13 C14 N2 130.4(5) . .
N3 C15 C16 131.3(5) . .
N3 C15 C14 107.0(4) . .
C16 C15 C14 121.6(4) . .
C11 C16 C15 116.9(4) . .
C11 C16 H16 121.5 . .
C15 C16 H16 121.5 . .
N2 C17 N3 113.9(4) . .
N2 C17 C18 123.1(5) . .
N3 C17 C18 123.0(5) . .
C19 C18 C23 117.2(6) . .
C19 C18 C17 121.3(6) . .
C23 C18 C17 121.4(6) . .
C18 C19 C20 122.4(9) . .
C18 C19 H19 118.8 . .
C20 C19 H19 118.8 . .
C21 C20 C19 118.2(9) . .
C21 C20 H20 120.9 . .
C19 C20 H20 120.9 . .
C22 C21 C20 122.1(7) . .
C22 C21 C24 115.4(9) . .
C20 C21 C24 122.4(8) . .
C21 C22 C23 118.2(7) . .
C21 C22 H22 120.9 . .
C23 C22 H22 120.9 . .
C18 C23 C22 121.7(7) . .
C18 C23 H23 119.2 . .
C22 C23 H23 119.2 . .
O2 C24 O1 129.0(9) . .
O2 C24 C21 119.8(9) . .
O1 C24 C21 111.2(10) . .
O1 Co1 O2 104.5(3) . 2_455
O1 Co1 O3 102.9(3) . 3_554
O2 Co1 O3 106.3(3) 2_455 3_554
O1 Co1 O5 116.1(4) . .
O2 Co1 O5 114.1(4) 2_455 .
O3 Co1 O5 111.8(3) 3_554 .
C6 N1 C7 105.2(4) . .
C17 N2 C14 105.0(4) . .
C17 N3 C15 106.4(4) . .
C17 N3 H3A 126.8 . .
C15 N3 H3A 126.8 . .
C24 O1 Co1 127.6(7) . .
C24 O2 Co1 150.1(8) . 2_455
C1 O3 Co1 137.4(6) . 3_445

loop_
_geom_bond_atom_site_label_1
_geom_bond_atom_site_label_2
_geom_bond_distance
_geom_bond_site_symmetry_2
C1 O3 1.200(6) .
C1 O3 1.200(6) 2_356
C1 C2 1.570(11) .
C2 C3 1.355(8) 2_356
C2 C3 1.355(8) .
C3 C4 1.370(8) .
C3 H3 0.9300 .
C4 C5 1.372(7) .
C4 H4 0.9300 .
C5 C4 1.373(7) 2_356
C5 C6 1.505(9) .
C6 N1 1.330(5) 2_356
C6 N1 1.330(5) .
C7 N1 1.383(5) .
C7 C7 1.393(10) 2_356
C7 C8 1.407(6) .
C8 C9 1.413(6) .
C8 H8 0.9300 .
C9 C9 1.388(9) 2_356
C9 C10 1.511(6) .
C10 C11 1.515(6) .
C10 C12 1.530(6) 2_356
C10 H10 0.9800 .
C11 C16 1.368(6) .
C11 C12 1.407(6) .
C12 C13 1.367(6) .
C12 C10 1.530(6) 2_356
C13 C14 1.414(6) .
C13 H13 0.9300 .
C14 C15 1.398(7) .
C14 N2 1.419(5) .
C15 N3 1.367(5) .
C15 C16 1.388(6) .
C16 H16 0.9300 .
C17 N2 1.301(7) .
C17 N3 1.359(7) .
C17 C18 1.482(7) .
C18 C19 1.320(11) .
C18 C23 1.325(9) .
C19 C20 1.394(9) .
C19 H19 0.9300 .
C20 C21 1.340(12) .
C20 H20 0.9300 .
C21 C22 1.278(10) .
C21 C24 1.573(10) .
C22 C23 1.437(9) .
C22 H22 0.9300 .
C23 H23 0.9300 .
C24 O2 1.156(12) .
C24 O1 1.295(12) .
Co1 O1 1.946(6) .
Co1 O2 1.960(6) 2_455
Co1 O3 1.964(5) 3_554
Co1 O5 2.017(9) .
N3 H3A 0.8600 .
O2 Co1 1.960(6) 2_455
O3 Co1 1.964(5) 3_445

loop_
_geom_torsion_atom_site_label_1
_geom_torsion_atom_site_label_2
_geom_torsion_atom_site_label_3
_geom_torsion_atom_site_label_4
_geom_torsion
_geom_torsion_site_symmetry_1
_geom_torsion_site_symmetry_4
O3 C1 C2 C3 -177.5(4) . 2_356
O3 C1 C2 C3 2.5(4) 2_356 2_356
O3 C1 C2 C3 2.5(4) . .
O3 C1 C2 C3 -177.5(4) 2_356 .
C3 C2 C3 C4 -0.9(4) 2_356 .
C1 C2 C3 C4 179.1(4) . .
C2 C3 C4 C5 1.8(9) . .
C3 C4 C5 C4 -0.9(4) . 2_356
C3 C4 C5 C6 179.1(4) . .
C4 C5 C6 N1 -7.6(3) . 2_356
C4 C5 C6 N1 172.4(3) 2_356 2_356
C4 C5 C6 N1 172.4(3) . .
C4 C5 C6 N1 -7.6(3) 2_356 .
N1 C7 C8 C9 179.5(4) . .
C7 C7 C8 C9 1.5(7) 2_356 .
C7 C8 C9 C9 -2.2(6) . 2_356
C7 C8 C9 C10 179.1(3) . .
C9 C9 C10 C11 -56.8(5) 2_356 .
C8 C9 C10 C11 122.1(4) . .
C9 C9 C10 C12 56.4(5) 2_356 2_356
C8 C9 C10 C12 -124.8(4) . 2_356
C9 C10 C11 C16 -122.4(4) . .
C12 C10 C11 C16 125.0(4) 2_356 .
C9 C10 C11 C12 56.3(4) . .
C12 C10 C11 C12 -56.3(4) 2_356 .
C16 C11 C12 C13 0.9(6) . .
C10 C11 C12 C13 -177.8(4) . .
C16 C11 C12 C10 178.8(4) . 2_356
C10 C11 C12 C10 0.0(4) . 2_356
C11 C12 C13 C14 -1.1(6) . .
C10 C12 C13 C14 -178.6(4) 2_356 .
C12 C13 C14 C15 0.3(6) . .
C12 C13 C14 N2 179.4(4) . .
C13 C14 C15 N3 179.2(4) . .
N2 C14 C15 N3 -0.2(5) . .
C13 C14 C15 C16 0.8(7) . .
N2 C14 C15 C16 -178.6(4) . .
C12 C11 C16 C15 0.2(6) . .
C10 C11 C16 C15 178.7(4) . .
N3 C15 C16 C11 -178.9(4) . .
C14 C15 C16 C11 -1.0(6) . .
N2 C17 C18 C19 6.9(9) . .
N3 C17 C18 C19 -173.6(6) . .
N2 C17 C18 C23 -174.9(6) . .
N3 C17 C18 C23 4.6(9) . .
C23 C18 C19 C20 -0.7(12) . .
C17 C18 C19 C20 177.6(7) . .
C18 C19 C20 C21 2.5(14) . .
C19 C20 C21 C22 -3.5(14) . .
C19 C20 C21 C24 179.9(7) . .
C20 C21 C22 C23 2.6(12) . .
C24 C21 C22 C23 179.4(6) . .
C19 C18 C23 C22 -0.3(11) . .
C17 C18 C23 C22 -178.5(6) . .
C21 C22 C23 C18 -0.7(11) . .
C22 C21 C24 O2 -6.6(12) . .
C20 C21 C24 O2 170.1(9) . .
C22 C21 C24 O1 172.2(7) . .
C20 C21 C24 O1 -11.0(11) . .
N1 C6 N1 C7 0.6(2) 2_356 .
C5 C6 N1 C7 -179.4(2) . .
C7 C7 N1 C6 -1.5(5) 2_356 .
C8 C7 N1 C6 -179.8(4) . .
N3 C17 N2 C14 0.6(6) . .
C18 C17 N2 C14 -179.9(4) . .
C15 C14 N2 C17 -0.3(5) . .
C13 C14 N2 C17 -179.5(5) . .
N2 C17 N3 C15 -0.7(6) . .
C18 C17 N3 C15 179.8(4) . .
C16 C15 N3 C17 178.7(5) . .
C14 C15 N3 C17 0.5(5) . .
O2 C24 O1 Co1 -3.6(14) . .
C21 C24 O1 Co1 177.7(5) . .
O1 C24 O2 Co1 4(2) . 2_455
C21 C24 O2 Co1 -177.6(9) . 2_455
O3 C1 O3 Co1 -16.9(4) 2_356 3_445
C2 C1 O3 Co1 163.1(4) . 3_445

loop_
_platon_squeeze_void_nr
_platon_squeeze_void_average_x
_platon_squeeze_void_average_y
_platon_squeeze_void_average_z
_platon_squeeze_void_volume
_platon_squeeze_void_count_electrons
_platon_squeeze_void_content
1 -0.015 -0.004 0.000 6735 1581 ' '
